data_7051851
loop_
_publ_author_name
'le Roex, Tanya'
'Nassimbeni, Luigi R.'
'Weber, Edwin'

_publ_section_title
;
 Selectivity and structure of mixed guest clathrates
;
_journal_issue 5
_journal_name_full 'New Journal of Chemistry'
_journal_page_first 856
_journal_paper_doi 10.1039/b718397f
_journal_volume 32
_journal_year 2008
_chemical_formula_moiety 'C38 H26 O2. 2(C4 H10 O)'
_chemical_formula_sum 'C46 H46 O4'
_chemical_formula_weight 662.83
_chemical_name_common
;9,9'(Biphenyl-4,4'-diyl)difluoren-9-ol.2(diethyl ether)
clathrate
;
_chemical_name_systematic
;
9,9'(Biphenyl-4,4'-diyl)difluoren-9-ol.2(diethyl ether) clathrate
;
_space_group_IT_number 14
_symmetry_cell_setting monoclinic
_symmetry_space_group_name_Hall '-P 2ybc'
_symmetry_space_group_name_H-M 'P 1 21/c 1'
_atom_sites_solution_hydrogens geom
_atom_sites_solution_primary direct
_atom_sites_solution_secondary difmap
_audit_creation_method SHELXL-97
_cell_angle_alpha 90.00
_cell_angle_beta 99.2690(10)
_cell_angle_gamma 90.00
_cell_formula_units_Z 4
_cell_length_a 7.5658(2)
_cell_length_b 32.1197(8)
_cell_length_c 15.3726(5)
_cell_measurement_reflns_used 29790
_cell_measurement_temperature 113(2)
_cell_measurement_theta_max 26.37
_cell_measurement_theta_min 1.02
_cell_volume 3686.94(18)
_computing_cell_refinement 'Collect (Nonius, 2000)'
_computing_data_collection 'Collect (Nonius, 2000)'
_computing_data_reduction 'Collect (Nonius, 2000)'
_computing_molecular_graphics 'XSEED, a graphical interface to SHELX (1999)'
_computing_publication_material 'SHELXL-97 (Sheldrick, 1997)'
_computing_structure_refinement 'SHELXL-97 (Sheldrick, 1997)'
_computing_structure_solution 'SHELXS-97 (Sheldrick, 1990)'
_diffrn_ambient_temperature 113(2)
_diffrn_measured_fraction_theta_full 0.966
_diffrn_measured_fraction_theta_max 0.966
_diffrn_measurement_device_type 'Nonius Kappa CCD'
_diffrn_measurement_method 'combination of phi and omega'
_diffrn_radiation_monochromator graphite
_diffrn_radiation_source 'fine-focus sealed tube'
_diffrn_radiation_type MoK\a
_diffrn_radiation_wavelength 0.71073
_diffrn_reflns_av_R_equivalents 0.1205
_diffrn_reflns_av_sigmaI/netI 0.2053
_diffrn_reflns_limit_h_max 9
_diffrn_reflns_limit_h_min -9
_diffrn_reflns_limit_k_max 39
_diffrn_reflns_limit_k_min -39
_diffrn_reflns_limit_l_max 19
_diffrn_reflns_limit_l_min -19
_diffrn_reflns_number 13168
_diffrn_reflns_theta_full 26.34
_diffrn_reflns_theta_max 26.34
_diffrn_reflns_theta_min 2.97
_exptl_absorpt_coefficient_mu 0.075
_exptl_absorpt_correction_type none
_exptl_crystal_colour colourless
_exptl_crystal_density_diffrn 1.194
_exptl_crystal_density_meas ?
_exptl_crystal_density_method .
_exptl_crystal_description 'clear needles'
_exptl_crystal_F_000 1416
_exptl_crystal_size_max 0.1
_exptl_crystal_size_mid 0.03
_exptl_crystal_size_min 0.02
_refine_diff_density_max 0.292
_refine_diff_density_min -0.282
_refine_diff_density_rms 0.072
_refine_ls_extinction_coef 0.0055(6)
_refine_ls_extinction_expression Fc^*^=kFc[1+0.001xFc^2^\l^3^/sin(2\q)]^-1/4^
_refine_ls_extinction_method SHELXL
_refine_ls_goodness_of_fit_ref 0.973
_refine_ls_hydrogen_treatment mixed
_refine_ls_matrix_type full
_refine_ls_number_parameters 464
_refine_ls_number_reflns 7260
_refine_ls_number_restraints 0
_refine_ls_restrained_S_all 0.973
_refine_ls_R_factor_all 0.2121
_refine_ls_R_factor_gt 0.0646
_refine_ls_shift/su_max 0.000
_refine_ls_shift/su_mean 0.000
_refine_ls_structure_factor_coef Fsqd
_refine_ls_weighting_details 'calc w=1/[\s^2^(Fo^2^)+(0.0589P)^2^+0.0000P] where P=(Fo^2^+2Fc^2^)/3'
_refine_ls_weighting_scheme calc
_refine_ls_wR_factor_gt 0.1148
_refine_ls_wR_factor_ref 0.1581
_reflns_number_gt 3033
_reflns_number_total 7260
_reflns_threshold_expression >2sigma(I)
_cod_data_source_file b718397f.txt
_cod_data_source_block H1.2Et2O
_cod_original_sg_symbol_H-M P21/c
_cod_database_code 7051851

loop_
_symmetry_equiv_pos_as_xyz
'x, y, z'
'-x, y+1/2, -z+1/2'
'-x, -y, -z'
'x, -y-1/2, z-1/2'

loop_
_atom_site_label
_atom_site_type_symbol
_atom_site_fract_x
_atom_site_fract_y
_atom_site_fract_z
_atom_site_U_iso_or_equiv
_atom_site_adp_type
_atom_site_occupancy
_atom_site_symmetry_multiplicity
_atom_site_calc_flag
_atom_site_refinement_flags
_atom_site_disorder_assembly
_atom_site_disorder_group
C1 C -0.0249(4) 0.40426(10) 0.6523(2) 0.0294(8) Uani 1 1 d . . .
H1 H 0.0145 0.3791 0.6815 0.035 Uiso 1 1 calc R . .
C2 C -0.0858(4) 0.40472(11) 0.5622(2) 0.0341(9) Uani 1 1 d . . .
H2 H -0.0876 0.3796 0.5293 0.041 Uiso 1 1 calc R . .
C3 C -0.1437(4) 0.44136(10) 0.5199(2) 0.0321(9) Uani 1 1 d . . .
H3 H -0.1855 0.4411 0.4582 0.039 Uiso 1 1 calc R . .
C4 C -0.1418(4) 0.47852(10) 0.5660(2) 0.0286(8) Uani 1 1 d . . .
H4 H -0.1825 0.5036 0.5364 0.034 Uiso 1 1 calc R . .
C5 C -0.0844(4) 0.55512(10) 0.7106(2) 0.0299(9) Uani 1 1 d . . .
H5 H -0.1307 0.5666 0.6546 0.036 Uiso 1 1 calc R . .
C6 C -0.0438(4) 0.58054(10) 0.7844(3) 0.0364(10) Uani 1 1 d . . .
H6 H -0.0621 0.6097 0.7787 0.044 Uiso 1 1 calc R . .
C7 C 0.0232(4) 0.56371(10) 0.8662(2) 0.0334(9) Uani 1 1 d . . .
H7 H 0.0488 0.5815 0.9160 0.040 Uiso 1 1 calc R . .
C8 C 0.0531(4) 0.52128(10) 0.8762(2) 0.0290(8) Uani 1 1 d . . .
H8 H 0.0994 0.5099 0.9323 0.035 Uiso 1 1 calc R . .
O9 O 0.2223(3) 0.43657(6) 0.82540(15) 0.0293(6) Uani 1 1 d . . .
C9 C 0.0390(4) 0.44880(9) 0.7975(2) 0.0223(8) Uani 1 1 d . . .
H9 H 0.302(5) 0.4541(12) 0.799(3) 0.075(14) Uiso 1 1 d . . .
C10 C -0.0743(4) 0.42436(9) 0.8525(2) 0.0229(8) Uani 1 1 d . . .
C11 C -0.0243(4) 0.38505(9) 0.8842(2) 0.0242(8) Uani 1 1 d . . .
H11 H 0.0826 0.3728 0.8710 0.029 Uiso 1 1 calc R . .
C12 C -0.1295(4) 0.36341(9) 0.9353(2) 0.0243(8) Uani 1 1 d . . .
H12 H -0.0938 0.3363 0.9557 0.029 Uiso 1 1 calc R . .
C13 C -0.2851(4) 0.38027(9) 0.9572(2) 0.0210(8) Uani 1 1 d . . .
C14 C -0.3390(4) 0.41906(9) 0.9213(2) 0.0268(8) Uani 1 1 d . . .
H14 H -0.4484 0.4308 0.9324 0.032 Uiso 1 1 calc R . .
C15 C -0.2356(4) 0.44058(9) 0.8700(2) 0.0263(8) Uani 1 1 d . . .
H15 H -0.2754 0.4669 0.8463 0.032 Uiso 1 1 calc R . .
C16 C -0.3890(4) 0.35904(9) 1.0180(2) 0.0216(8) Uani 1 1 d . . .
C17 C -0.3027(4) 0.33484(9) 1.0880(2) 0.0231(8) Uani 1 1 d . . .
H17 H -0.1766 0.3312 1.0950 0.028 Uiso 1 1 calc R . .
C18 C -0.3973(4) 0.31628(9) 1.1469(2) 0.0257(8) Uani 1 1 d . . .
H18 H -0.3355 0.3002 1.1941 0.031 Uiso 1 1 calc R . .
C19 C -0.5828(4) 0.32076(9) 1.1383(2) 0.0208(8) Uani 1 1 d . . .
C20 C -0.6691(4) 0.34462(9) 1.0695(2) 0.0224(8) Uani 1 1 d . . .
H20 H -0.7953 0.3480 1.0625 0.027 Uiso 1 1 calc R . .
C21 C -0.5740(4) 0.36383(9) 1.0102(2) 0.0258(8) Uani 1 1 d . . .
H21 H -0.6360 0.3804 0.9639 0.031 Uiso 1 1 calc R . .
O22 O -0.8688(3) 0.31029(6) 1.18338(15) 0.0258(6) Uani 1 1 d . . .
C22 C -0.6802(4) 0.30074(9) 1.2066(2) 0.0215(8) Uani 1 1 d . . .
C23 C -0.5876(4) 0.35576(10) 1.3300(2) 0.0264(8) Uani 1 1 d . . .
H23 H -0.6201 0.3785 1.2913 0.032 Uiso 1 1 calc R . .
C24 C -0.5212(4) 0.36264(11) 1.4184(2) 0.0342(9) Uani 1 1 d . . .
H24 H -0.5095 0.3903 1.4407 0.041 Uiso 1 1 calc R . .
C25 C -0.4719(4) 0.32912(12) 1.4742(2) 0.0379(9) Uani 1 1 d . . .
H25 H -0.4272 0.3341 1.5346 0.045 Uiso 1 1 calc R . .
C26 C -0.4868(4) 0.28867(11) 1.4432(2) 0.0334(9) Uani 1 1 d . . .
H26 H -0.4523 0.2659 1.4817 0.040 Uiso 1 1 calc R . .
C27 C -0.5473(4) 0.20225(11) 1.3265(3) 0.0351(9) Uani 1 1 d . . .
H27 H -0.4991 0.1951 1.3855 0.042 Uiso 1 1 calc R . .
C28 C -0.5863(4) 0.17170(10) 1.2629(3) 0.0395(10) Uani 1 1 d . . .
H28 H -0.5657 0.1433 1.2787 0.047 Uiso 1 1 calc R . .
C29 C -0.6549(4) 0.18180(10) 1.1764(3) 0.0346(9) Uani 1 1 d . . .
H29 H -0.6799 0.1604 1.1335 0.042 Uiso 1 1 calc R . .
C30 C -0.6876(4) 0.22343(9) 1.1521(2) 0.0293(9) Uani 1 1 d . . .
H30 H -0.7345 0.2305 1.0929 0.035 Uiso 1 1 calc R . .
C1A C -0.0227(4) 0.44118(9) 0.6989(2) 0.0229(8) Uani 1 1 d . . .
C4A C -0.0797(4) 0.47854(9) 0.6558(2) 0.0216(8) Uani 1 1 d . . .
C5A C -0.0557(4) 0.51242(9) 0.7206(2) 0.0233(8) Uani 1 1 d . . .
C8A C 0.0144(4) 0.49587(9) 0.8031(2) 0.0237(8) Uani 1 1 d . . .
C23A C -0.6057(4) 0.31550(9) 1.2994(2) 0.0217(8) Uani 1 1 d . . .
C26A C -0.5535(4) 0.28198(9) 1.3546(2) 0.0250(8) Uani 1 1 d . . .
C27A C -0.5797(4) 0.24341(9) 1.3025(2) 0.0246(8) Uani 1 1 d . . .
C30A C -0.6506(4) 0.25402(9) 1.2155(2) 0.0228(8) Uani 1 1 d . . .
O1G O 0.4448(3) 0.49079(6) 0.73699(14) 0.0289(6) Uani 1 1 d . . .
C1G C 0.4303(5) 0.53467(9) 0.7509(3) 0.0412(10) Uani 1 1 d . . .
H1GA H 0.3034 0.5434 0.7364 0.049 Uiso 1 1 calc R . .
H1GB H 0.4998 0.5500 0.7119 0.049 Uiso 1 1 calc R . .
C2G C 0.5006(5) 0.54451(12) 0.8449(3) 0.0608(13) Uani 1 1 d . . .
H2GB H 0.4388 0.5273 0.8832 0.091 Uiso 1 1 calc R . .
H2GA H 0.4798 0.5740 0.8561 0.091 Uiso 1 1 calc R . .
H2GC H 0.6293 0.5387 0.8571 0.091 Uiso 1 1 calc R . .
C3G C 0.4089(5) 0.48016(10) 0.6454(2) 0.0360(9) Uani 1 1 d . . .
H3GA H 0.4857 0.4969 0.6123 0.043 Uiso 1 1 calc R . .
H3GB H 0.2821 0.4861 0.6212 0.043 Uiso 1 1 calc R . .
C4G C 0.4470(5) 0.43458(11) 0.6359(2) 0.0457(10) Uani 1 1 d . . .
H4GA H 0.5730 0.4290 0.6593 0.069 Uiso 1 1 calc R . .
H4GB H 0.4223 0.4268 0.5735 0.069 Uiso 1 1 calc R . .
H4GC H 0.3704 0.4182 0.6688 0.069 Uiso 1 1 calc R . .
O5G O -1.0684(3) 0.26079(6) 1.28756(14) 0.0286(6) Uani 1 1 d . . .
C5G C -1.0278(4) 0.26438(10) 1.3810(2) 0.0376(9) Uani 1 1 d . . .
H5GA H -0.9117 0.2507 1.4026 0.045 Uiso 1 1 calc R . .
H5GB H -1.1216 0.2503 1.4083 0.045 Uiso 1 1 calc R . .
C6G C -1.0184(5) 0.30944(10) 1.4065(2) 0.0435(10) Uani 1 1 d . . .
H6GA H -0.9237 0.3231 1.3803 0.065 Uiso 1 1 calc R . .
H6GB H -0.9916 0.3118 1.4708 0.065 Uiso 1 1 calc R . .
H6GC H -1.1335 0.3228 1.3850 0.065 Uiso 1 1 calc R . .
C7G C -1.0810(4) 0.21830(9) 1.2588(2) 0.0310(9) Uani 1 1 d . . .
H7GA H -1.1595 0.2026 1.2928 0.037 Uiso 1 1 calc R . .
H7GB H -0.9608 0.2053 1.2692 0.037 Uiso 1 1 calc R . .
C8G C -1.1561(4) 0.21676(10) 1.1629(2) 0.0391(10) Uani 1 1 d . . .
H8GA H -1.2784 0.2278 1.1535 0.059 Uiso 1 1 calc R . .
H8GB H -1.1578 0.1879 1.1423 0.059 Uiso 1 1 calc R . .
H8GC H -1.0815 0.2336 1.1299 0.059 Uiso 1 1 calc R . .
H22 H -0.944(6) 0.2954(13) 1.222(3) 0.106(17) Uiso 1 1 d . . .

loop_
_atom_site_aniso_label
_atom_site_aniso_U_11
_atom_site_aniso_U_22
_atom_site_aniso_U_33
_atom_site_aniso_U_23
_atom_site_aniso_U_13
_atom_site_aniso_U_12
C1 0.031(2) 0.026(2) 0.033(2) -0.0021(17) 0.0107(17) -0.0001(15)
C2 0.040(2) 0.033(2) 0.031(2) -0.0088(19) 0.0077(18) -0.0006(17)
C3 0.037(2) 0.039(2) 0.022(2) -0.0037(19) 0.0084(17) -0.0029(17)
C4 0.0285(19) 0.028(2) 0.029(2) 0.0085(17) 0.0054(17) -0.0004(15)
C5 0.0252(19) 0.028(2) 0.035(2) 0.0033(18) 0.0013(17) 0.0002(15)
C6 0.028(2) 0.025(2) 0.054(3) 0.000(2) 0.0014(19) 0.0046(16)
C7 0.0237(19) 0.028(2) 0.047(3) -0.0155(19) 0.0017(18) 0.0005(16)
C8 0.0220(18) 0.038(2) 0.026(2) -0.0050(18) 0.0015(16) 0.0002(16)
O9 0.0248(14) 0.0311(14) 0.0320(15) 0.0066(11) 0.0042(11) -0.0005(11)
C9 0.0128(17) 0.0265(19) 0.026(2) 0.0025(16) -0.0009(15) 0.0016(14)
C10 0.0267(19) 0.0216(18) 0.021(2) 0.0008(15) 0.0053(15) -0.0033(15)
C11 0.0237(18) 0.0231(19) 0.027(2) -0.0034(16) 0.0071(16) -0.0023(14)
C12 0.031(2) 0.0196(17) 0.022(2) -0.0033(16) 0.0020(16) 0.0005(15)
C13 0.0220(18) 0.0217(18) 0.0196(19) 0.0003(15) 0.0043(15) -0.0011(15)
C14 0.0183(18) 0.030(2) 0.032(2) 0.0061(17) 0.0029(16) 0.0026(15)
C15 0.0236(19) 0.0242(19) 0.031(2) 0.0080(16) 0.0041(16) 0.0043(15)
C16 0.0253(19) 0.0188(17) 0.021(2) -0.0007(15) 0.0053(15) 0.0010(14)
C17 0.0228(18) 0.0230(18) 0.025(2) 0.0011(16) 0.0064(16) -0.0001(15)
C18 0.024(2) 0.0268(18) 0.025(2) 0.0034(17) 0.0007(16) 0.0021(15)
C19 0.0267(19) 0.0160(17) 0.0194(19) -0.0003(15) 0.0031(15) -0.0002(14)
C20 0.0206(18) 0.0219(17) 0.025(2) -0.0030(16) 0.0036(16) -0.0004(14)
C21 0.028(2) 0.0242(18) 0.024(2) 0.0037(16) 0.0008(16) 0.0007(15)
O22 0.0200(13) 0.0276(13) 0.0298(14) 0.0018(11) 0.0044(11) 0.0021(10)
C22 0.0188(18) 0.0231(18) 0.022(2) 0.0031(15) 0.0018(15) 0.0019(14)
C23 0.0242(19) 0.031(2) 0.025(2) -0.0017(17) 0.0069(16) -0.0013(15)
C24 0.032(2) 0.038(2) 0.033(2) -0.009(2) 0.0075(17) -0.0001(17)
C25 0.031(2) 0.056(3) 0.027(2) -0.002(2) 0.0062(17) -0.0036(18)
C26 0.027(2) 0.042(2) 0.030(2) 0.0098(19) 0.0024(17) 0.0023(17)
C27 0.031(2) 0.035(2) 0.041(3) 0.015(2) 0.0076(18) 0.0032(17)
C28 0.043(2) 0.024(2) 0.054(3) 0.008(2) 0.017(2) 0.0034(17)
C29 0.034(2) 0.028(2) 0.047(3) -0.0030(19) 0.0214(19) -0.0006(16)
C30 0.0278(19) 0.025(2) 0.037(2) 0.0047(19) 0.0094(16) 0.0026(15)
C1A 0.0217(18) 0.0235(19) 0.024(2) -0.0012(16) 0.0052(15) -0.0023(14)
C4A 0.0167(17) 0.0262(19) 0.023(2) -0.0006(17) 0.0064(15) -0.0023(14)
C5A 0.0213(18) 0.0212(19) 0.028(2) -0.0001(17) 0.0074(16) -0.0008(14)
C8A 0.0236(18) 0.0237(19) 0.024(2) -0.0005(17) 0.0044(16) -0.0041(14)
C23A 0.0196(18) 0.0252(19) 0.021(2) 0.0022(16) 0.0038(15) -0.0012(14)
C26A 0.0208(18) 0.031(2) 0.024(2) 0.0022(17) 0.0048(15) -0.0006(15)
C27A 0.0183(17) 0.0253(19) 0.033(2) 0.0081(17) 0.0122(16) 0.0027(14)
C30A 0.0217(18) 0.0212(19) 0.026(2) 0.0037(16) 0.0045(16) 0.0026(14)
O1G 0.0294(13) 0.0237(13) 0.0331(16) 0.0008(11) 0.0032(11) 0.0005(10)
C1G 0.036(2) 0.020(2) 0.070(3) -0.003(2) 0.017(2) -0.0002(16)
C2G 0.038(2) 0.056(3) 0.088(4) -0.038(3) 0.009(2) -0.001(2)
C3G 0.038(2) 0.046(2) 0.026(2) 0.0040(19) 0.0118(18) -0.0003(18)
C4G 0.039(2) 0.052(3) 0.049(3) -0.016(2) 0.0159(19) -0.0070(19)
O5G 0.0342(13) 0.0255(13) 0.0266(15) 0.0012(11) 0.0063(11) 0.0006(10)
C5G 0.037(2) 0.048(2) 0.030(2) 0.0004(19) 0.0110(18) 0.0045(18)
C6G 0.042(2) 0.050(2) 0.042(3) -0.010(2) 0.0159(19) -0.0043(18)
C7G 0.0279(19) 0.0211(19) 0.044(3) 0.0014(17) 0.0066(18) -0.0019(15)
C8G 0.036(2) 0.034(2) 0.046(3) -0.0088(19) 0.0008(19) 0.0008(16)

loop_
_atom_type_symbol
_atom_type_description
_atom_type_scat_dispersion_real
_atom_type_scat_dispersion_imag
_atom_type_scat_source
C C 0.0033 0.0016 'International Tables Vol C Tables 4.2.6.8 and 6.1.1.4'
H H 0.0000 0.0000 'International Tables Vol C Tables 4.2.6.8 and 6.1.1.4'
O O 0.0106 0.0060 'International Tables Vol C Tables 4.2.6.8 and 6.1.1.4'

loop_
_geom_angle_atom_site_label_1
_geom_angle_atom_site_label_2
_geom_angle_atom_site_label_3
_geom_angle
_geom_angle_site_symmetry_1
_geom_angle_site_symmetry_3
_geom_angle_publ_flag
C1A C1 C2 118.8(3) . . ?
C3 C2 C1 120.5(3) . . ?
C2 C3 C4 121.1(3) . . ?
C4A C4 C3 118.9(3) . . ?
C6 C5 C5A 118.5(3) . . ?
C7 C6 C5 120.7(3) . . ?
C8 C7 C6 120.8(3) . . ?
C8A C8 C7 118.8(3) . . ?
O9 C9 C10 107.3(2) . . ?
O9 C9 C8A 111.9(2) . . ?
C10 C9 C8A 113.3(3) . . ?
O9 C9 C1A 112.1(2) . . ?
C10 C9 C1A 111.1(2) . . ?
C8A C9 C1A 101.2(2) . . ?
C11 C10 C15 118.1(3) . . ?
C11 C10 C9 121.4(3) . . ?
C15 C10 C9 120.4(3) . . ?
C10 C11 C12 120.4(3) . . ?
C13 C12 C11 121.9(3) . . ?
C12 C13 C14 117.3(3) . . ?
C12 C13 C16 122.1(3) . . ?
C14 C13 C16 120.6(3) . . ?
C15 C14 C13 121.0(3) . . ?
C14 C15 C10 121.2(3) . . ?
C21 C16 C17 117.7(3) . . ?
C21 C16 C13 121.5(3) . . ?
C17 C16 C13 120.8(3) . . ?
C18 C17 C16 121.2(3) . . ?
C17 C18 C19 120.9(3) . . ?
C20 C19 C18 118.3(3) . . ?
C20 C19 C22 122.8(3) . . ?
C18 C19 C22 118.9(3) . . ?
C19 C20 C21 121.1(3) . . ?
C20 C21 C16 120.8(3) . . ?
O22 C22 C19 108.0(2) . . ?
O22 C22 C30A 110.9(2) . . ?
C19 C22 C30A 113.6(3) . . ?
O22 C22 C23A 111.5(2) . . ?
C19 C22 C23A 111.6(2) . . ?
C30A C22 C23A 101.3(2) . . ?
C23A C23 C24 119.0(3) . . ?
C23 C24 C25 120.0(3) . . ?
C26 C25 C24 121.1(3) . . ?
C25 C26 C26A 118.6(3) . . ?
C28 C27 C27A 118.7(3) . . ?
C27 C28 C29 121.1(3) . . ?
C28 C29 C30 120.2(3) . . ?
C30A C30 C29 119.0(3) . . ?
C1 C1A C4A 120.7(3) . . ?
C1 C1A C9 128.7(3) . . ?
C4A C1A C9 110.6(3) . . ?
C4 C4A C1A 119.9(3) . . ?
C4 C4A C5A 131.5(3) . . ?
C1A C4A C5A 108.6(3) . . ?
C5 C5A C8A 120.2(3) . . ?
C5 C5A C4A 131.0(3) . . ?
C8A C5A C4A 108.8(3) . . ?
C8 C8A C5A 120.9(3) . . ?
C8 C8A C9 128.3(3) . . ?
C5A C8A C9 110.9(3) . . ?
C23 C23A C26A 121.1(3) . . ?
C23 C23A C22 127.9(3) . . ?
C26A C23A C22 111.0(3) . . ?
C23A C26A C26 120.1(3) . . ?
C23A C26A C27A 108.6(3) . . ?
C26 C26A C27A 131.2(3) . . ?
C27 C27A C30A 120.8(3) . . ?
C27 C27A C26A 131.0(3) . . ?
C30A C27A C26A 108.2(3) . . ?
C30 C30A C27A 120.3(3) . . ?
C30 C30A C22 128.9(3) . . ?
C27A C30A C22 110.8(3) . . ?
C3G O1G C1G 112.0(2) . . ?
O1G C1G C2G 109.2(3) . . ?
O1G C3G C4G 108.5(3) . . ?
C5G O5G C7G 112.4(2) . . ?
O5G C5G C6G 109.6(3) . . ?
O5G C7G C8G 109.4(2) . . ?

loop_
_geom_bond_atom_site_label_1
_geom_bond_atom_site_label_2
_geom_bond_distance
_geom_bond_site_symmetry_2
_geom_bond_publ_flag
C1 C1A 1.384(4) . ?
C1 C2 1.388(4) . ?
C2 C3 1.381(4) . ?
C3 C4 1.387(4) . ?
C4 C4A 1.385(4) . ?
C5 C6 1.391(4) . ?
C5 C5A 1.393(4) . ?
C6 C7 1.388(4) . ?
C7 C8 1.386(4) . ?
C8 C8A 1.381(4) . ?
O9 C9 1.439(3) . ?
C9 C10 1.516(4) . ?
C9 C8A 1.528(4) . ?
C9 C1A 1.532(4) . ?
C10 C11 1.384(4) . ?
C10 C15 1.393(4) . ?
C11 C12 1.391(4) . ?
C12 C13 1.385(4) . ?
C13 C14 1.397(4) . ?
C13 C16 1.481(4) . ?
C14 C15 1.382(4) . ?
C16 C21 1.394(4) . ?
C16 C17 1.401(4) . ?
C17 C18 1.377(4) . ?
C18 C19 1.395(4) . ?
C19 C20 1.382(4) . ?
C19 C22 1.519(4) . ?
C20 C21 1.393(4) . ?
O22 C22 1.446(3) . ?
C22 C30A 1.520(4) . ?
C22 C23A 1.523(4) . ?
C23 C23A 1.376(4) . ?
C23 C24 1.387(4) . ?
C24 C25 1.390(4) . ?
C25 C26 1.382(4) . ?
C26 C26A 1.391(4) . ?
C27 C28 1.383(5) . ?
C27 C27A 1.384(4) . ?
C28 C29 1.385(5) . ?
C29 C30 1.399(4) . ?
C30 C30A 1.380(4) . ?
C1A C4A 1.404(4) . ?
C4A C5A 1.466(4) . ?
C5A C8A 1.399(4) . ?
C23A C26A 1.388(4) . ?
C26A C27A 1.471(4) . ?
C27A C30A 1.400(4) . ?
O1G C3G 1.432(4) . ?
O1G C1G 1.432(3) . ?
C1G C2G 1.491(5) . ?
C3G C4G 1.504(4) . ?
O5G C5G 1.424(4) . ?
O5G C7G 1.433(3) . ?
C5G C6G 1.498(4) . ?
C7G C8G 1.494(4) . ?

loop_
_geom_hbond_atom_site_label_D
_geom_hbond_atom_site_label_H
_geom_hbond_atom_site_label_A
_geom_hbond_distance_DH
_geom_hbond_distance_HA
_geom_hbond_distance_DA
_geom_hbond_angle_DHA
_geom_hbond_site_symmetry_A
O9 H9 O1G 0.96(4) 1.95(4) 2.907(3) 175(3) .
O22 H22 O5G 1.01(5) 1.86(5) 2.855(3) 171(4) .

loop_
_geom_torsion_atom_site_label_1
_geom_torsion_atom_site_label_2
_geom_torsion_atom_site_label_3
_geom_torsion_atom_site_label_4
_geom_torsion
_geom_torsion_site_symmetry_1
_geom_torsion_site_symmetry_2
_geom_torsion_site_symmetry_3
_geom_torsion_site_symmetry_4
_geom_torsion_publ_flag
C1A C1 C2 C3 -0.2(5) . . . . ?
C1 C2 C3 C4 0.3(5) . . . . ?
C2 C3 C4 C4A 0.3(5) . . . . ?
C5A C5 C6 C7 -0.3(5) . . . . ?
C5 C6 C7 C8 0.7(5) . . . . ?
C6 C7 C8 C8A -0.3(5) . . . . ?
O9 C9 C10 C11 -30.2(4) . . . . ?
C8A C9 C10 C11 -154.2(3) . . . . ?
C1A C9 C10 C11 92.7(3) . . . . ?
O9 C9 C10 C15 152.0(3) . . . . ?
C8A C9 C10 C15 27.9(4) . . . . ?
C1A C9 C10 C15 -85.2(3) . . . . ?
C15 C10 C11 C12 -2.7(4) . . . . ?
C9 C10 C11 C12 179.4(3) . . . . ?
C10 C11 C12 C13 -0.9(4) . . . . ?
C11 C12 C13 C14 3.9(4) . . . . ?
C11 C12 C13 C16 -174.4(3) . . . . ?
C12 C13 C14 C15 -3.4(4) . . . . ?
C16 C13 C14 C15 175.0(3) . . . . ?
C13 C14 C15 C10 -0.1(5) . . . . ?
C11 C10 C15 C14 3.2(4) . . . . ?
C9 C10 C15 C14 -178.8(3) . . . . ?
C12 C13 C16 C21 -149.9(3) . . . . ?
C14 C13 C16 C21 31.8(4) . . . . ?
C12 C13 C16 C17 33.0(4) . . . . ?
C14 C13 C16 C17 -145.3(3) . . . . ?
C21 C16 C17 C18 0.3(4) . . . . ?
C13 C16 C17 C18 177.5(3) . . . . ?
C16 C17 C18 C19 0.5(5) . . . . ?
C17 C18 C19 C20 -0.5(4) . . . . ?
C17 C18 C19 C22 -178.2(3) . . . . ?
C18 C19 C20 C21 -0.1(4) . . . . ?
C22 C19 C20 C21 177.4(3) . . . . ?
C19 C20 C21 C16 0.9(4) . . . . ?
C17 C16 C21 C20 -0.9(4) . . . . ?
C13 C16 C21 C20 -178.1(3) . . . . ?
C20 C19 C22 O22 1.8(4) . . . . ?
C18 C19 C22 O22 179.4(2) . . . . ?
C20 C19 C22 C30A 125.3(3) . . . . ?
C18 C19 C22 C30A -57.2(4) . . . . ?
C20 C19 C22 C23A -121.0(3) . . . . ?
C18 C19 C22 C23A 56.5(3) . . . . ?
C23A C23 C24 C25 0.9(5) . . . . ?
C23 C24 C25 C26 0.3(5) . . . . ?
C24 C25 C26 C26A -0.3(5) . . . . ?
C27A C27 C28 C29 0.6(5) . . . . ?
C27 C28 C29 C30 -0.6(5) . . . . ?
C28 C29 C30 C30A -0.1(5) . . . . ?
C2 C1 C1A C4A -0.5(4) . . . . ?
C2 C1 C1A C9 -179.5(3) . . . . ?
O9 C9 C1A C1 57.9(4) . . . . ?
C10 C9 C1A C1 -62.1(4) . . . . ?
C8A C9 C1A C1 177.3(3) . . . . ?
O9 C9 C1A C4A -121.2(3) . . . . ?
C10 C9 C1A C4A 118.8(3) . . . . ?
C8A C9 C1A C4A -1.8(3) . . . . ?
C3 C4 C4A C1A -1.0(4) . . . . ?
C3 C4 C4A C5A 177.5(3) . . . . ?
C1 C1A C4A C4 1.1(4) . . . . ?
C9 C1A C4A C4 -179.7(3) . . . . ?
C1 C1A C4A C5A -177.7(3) . . . . ?
C9 C1A C4A C5A 1.5(3) . . . . ?
C6 C5 C5A C8A -0.7(4) . . . . ?
C6 C5 C5A C4A -177.8(3) . . . . ?
C4 C4A C5A C5 -1.8(5) . . . . ?
C1A C4A C5A C5 176.9(3) . . . . ?
C4 C4A C5A C8A -179.1(3) . . . . ?
C1A C4A C5A C8A -0.5(3) . . . . ?
C7 C8 C8A C5A -0.7(5) . . . . ?
C7 C8 C8A C9 178.8(3) . . . . ?
C5 C5A C8A C8 1.2(4) . . . . ?
C4A C5A C8A C8 178.9(3) . . . . ?
C5 C5A C8A C9 -178.4(3) . . . . ?
C4A C5A C8A C9 -0.7(3) . . . . ?
O9 C9 C8A C8 -58.5(4) . . . . ?
C10 C9 C8A C8 63.0(4) . . . . ?
C1A C9 C8A C8 -178.1(3) . . . . ?
O9 C9 C8A C5A 121.1(3) . . . . ?
C10 C9 C8A C5A -117.5(3) . . . . ?
C1A C9 C8A C5A 1.5(3) . . . . ?
C24 C23 C23A C26A -2.1(4) . . . . ?
C24 C23 C23A C22 178.0(3) . . . . ?
O22 C22 C23A C23 -65.9(4) . . . . ?
C19 C22 C23A C23 55.0(4) . . . . ?
C30A C22 C23A C23 176.2(3) . . . . ?
O22 C22 C23A C26A 114.2(3) . . . . ?
C19 C22 C23A C26A -124.9(3) . . . . ?
C30A C22 C23A C26A -3.8(3) . . . . ?
C23 C23A C26A C26 2.1(4) . . . . ?
C22 C23A C26A C26 -178.0(3) . . . . ?
C23 C23A C26A C27A -177.0(3) . . . . ?
C22 C23A C26A C27A 3.0(3) . . . . ?
C25 C26 C26A C23A -0.8(5) . . . . ?
C25 C26 C26A C27A 177.9(3) . . . . ?
C28 C27 C27A C30A 0.0(5) . . . . ?
C28 C27 C27A C26A 179.5(3) . . . . ?
C23A C26A C27A C27 179.6(3) . . . . ?
C26 C26A C27A C27 0.7(6) . . . . ?
C23A C26A C27A C30A -0.8(3) . . . . ?
C26 C26A C27A C30A -179.7(3) . . . . ?
C29 C30 C30A C27A 0.7(4) . . . . ?
C29 C30 C30A C22 -177.6(3) . . . . ?
C27 C27A C30A C30 -0.6(5) . . . . ?
C26A C27A C30A C30 179.7(3) . . . . ?
C27 C27A C30A C22 178.0(3) . . . . ?
C26A C27A C30A C22 -1.7(3) . . . . ?
O22 C22 C30A C30 63.3(4) . . . . ?
C19 C22 C30A C30 -58.6(4) . . . . ?
C23A C22 C30A C30 -178.3(3) . . . . ?
O22 C22 C30A C27A -115.2(3) . . . . ?
C19 C22 C30A C27A 123.0(3) . . . . ?
C23A C22 C30A C27A 3.2(3) . . . . ?
C3G O1G C1G C2G -169.9(3) . . . . ?
C1G O1G C3G C4G 173.7(2) . . . . ?
C7G O5G C5G C6G -179.5(3) . . . . ?
C5G O5G C7G C8G 169.7(3) . . . . ?

loop_
_cod_related_entry_id
_cod_related_entry_database
_cod_related_entry_code
1 ChemSpider 21117801
